data_1502585
loop_
_publ_author_name
'Xu, Xinfang'
'Ratnikov, Maxim O.'
'Zavalij, Peter Y.'
'Doyle, Michael P.'

_publ_section_title
;
 Multifunctionalized 3-hydroxypyrroles in a three-step, one-pot cascade
 process from methyl 3-TBSO-2-diazo-3-butenoate and nitrones.
;
_journal_issue 22
_journal_name_full 'Organic letters'
_journal_page_first 6122
_journal_page_last 6125
_journal_paper_doi 10.1021/ol2026125
_journal_volume 13
_journal_year 2011
_chemical_formula_moiety 'C18 H14 Cl N O3'
_chemical_formula_sum 'C18 H14 Cl N O3'
_chemical_formula_weight 327.75
_chemical_name_common organic
_chemical_name_systematic
;
organic
;
_space_group_IT_number 2
_symmetry_cell_setting triclinic
_symmetry_space_group_name_Hall '-P 1'
_symmetry_space_group_name_H-M 'P -1'
_atom_sites_solution_hydrogens geom
_atom_sites_solution_primary direct
_atom_sites_solution_secondary difmap
_audit_creation_method 'SHELXL-97 & ZCIF'
_cell_angle_alpha 90.9745(9)
_cell_angle_beta 97.1725(9)
_cell_angle_gamma 90.8725(9)
_cell_formula_units_Z 2
_cell_length_a 5.9348(4)
_cell_length_b 8.4805(5)
_cell_length_c 15.4624(9)
_cell_measurement_reflns_used 9643
_cell_measurement_temperature 150(2)
_cell_measurement_theta_max 31.0
_cell_measurement_theta_min 2.4
_cell_volume 771.90(8)
_computing_cell_refinement Apex2
_computing_data_collection 'Apex2 (Bruker, 2005)'
_computing_data_reduction Apex2
_computing_molecular_graphics 'XSHEL (Bruker, 2004)'
_computing_publication_material SHELXL-97
_computing_structure_refinement 'SHELXL-97 (Sheldrick, 2008)'
_computing_structure_solution 'SHELXS-97 (Sheldrick, 2008)'
_diffrn_ambient_temperature 150(2)
_diffrn_detector 'CCD area detector'
_diffrn_detector_area_resol_mean 8.333
_diffrn_detector_type 'Bruker Smart Apex2, CCD'
_diffrn_measured_fraction_theta_full 0.991
_diffrn_measured_fraction_theta_max 0.991
_diffrn_measurement_details 610,610,610,1200
_diffrn_measurement_device_type 'three-circle diffractometer'
_diffrn_measurement_method '\f and \w scans'
_diffrn_measurement_specimen_support 'MiTeGen loop'
_diffrn_orient_matrix_type standard
_diffrn_orient_matrix_UB_11 0.1096110
_diffrn_orient_matrix_UB_12 -0.0853977
_diffrn_orient_matrix_UB_13 -0.0089152
_diffrn_orient_matrix_UB_21 -0.0532551
_diffrn_orient_matrix_UB_22 -0.0016108
_diffrn_orient_matrix_UB_23 -0.0639767
_diffrn_orient_matrix_UB_31 0.1183201
_diffrn_orient_matrix_UB_32 0.0813484
_diffrn_orient_matrix_UB_33 -0.0088239
_diffrn_radiation_monochromator graphite
_diffrn_radiation_source 'fine-focus sealed tube'
_diffrn_radiation_type MoK\a
_diffrn_radiation_wavelength 0.71073
_diffrn_reflns_av_R_equivalents 0.0341
_diffrn_reflns_av_sigmaI/netI 0.0308
_diffrn_reflns_limit_h_max 8
_diffrn_reflns_limit_h_min -8
_diffrn_reflns_limit_k_max 11
_diffrn_reflns_limit_k_min -11
_diffrn_reflns_limit_l_max 21
_diffrn_reflns_limit_l_min -21
_diffrn_reflns_number 11993
_diffrn_reflns_theta_full 30.00
_diffrn_reflns_theta_max 30.00
_diffrn_reflns_theta_min 2.40
_diffrn_source_current 30.00
_diffrn_source_voltage 50.00
_exptl_absorpt_coefficient_mu 0.262
_exptl_absorpt_correction_T_max 0.912
_exptl_absorpt_correction_T_min 0.840
_exptl_absorpt_correction_type multi-scan
_exptl_absorpt_process_details 'SADABS (Sheldrick, 2008)'
_exptl_crystal_colour colourless
_exptl_crystal_density_diffrn 1.410
_exptl_crystal_density_method 'not measured'
_exptl_crystal_description prism
_exptl_crystal_F_000 340
_exptl_crystal_id 'Doyle/Xu R4(C4HNO) or R4(C4HN) 150K'
_exptl_crystal_size_max 0.51
_exptl_crystal_size_mid 0.46
_exptl_crystal_size_min 0.35
_refine_diff_density_max 0.392
_refine_diff_density_min -0.279
_refine_diff_density_rms 0.052
_refine_ls_extinction_method none
_refine_ls_goodness_of_fit_ref 1.000
_refine_ls_hydrogen_treatment refall
_refine_ls_matrix_type full
_refine_ls_number_parameters 262
_refine_ls_number_reflns 4469
_refine_ls_number_restraints 3
_refine_ls_restrained_S_all 1.000
_refine_ls_R_factor_all 0.0381
_refine_ls_R_factor_gt 0.0360
_refine_ls_shift/su_max 0.000
_refine_ls_shift/su_mean 0.000
_refine_ls_structure_factor_coef Fsqd
_refine_ls_weighting_details 'w=1/[\s^2^(Fo^2^)+(0.01P)^2^+0.459P], P=(max(Fo^2^,0)+2Fc^2^)/3'
_refine_ls_weighting_scheme calc
_refine_ls_wR_factor_gt 0.0717
_refine_ls_wR_factor_ref 0.0726
_reflns_number_gt 4151
_reflns_number_total 4469
_reflns_threshold_expression >2sigma(I)
_cod_data_source_file ol2026125_si_003.cif
_cod_data_source_block 2136
_cod_depositor_comments
;
The following automatic conversions were performed:

'_symmetry_cell_setting' value 'Triclinic' changed to 'triclinic'
according to /home/saulius/struct/CIF-dictionaries/cif_core.dic
dictionary named 'cif_core.dic' version 2.4.1 from 2010-06-29.

Automatic conversion script
Id: cif_fix_values 1715 2011-07-08 13:25:40Z adriana 
;
_cod_original_sg_symbol_H-M P-1
_cod_database_code 1502585
_diffrn_measurement_frame_width-ccd -0.30
_diffrn_measurement_total_frames-ccd 3030
_diffrn_measurement_frame_time-ccd 20
_diffrn_measurement_total_time-ccd 21.9
_diffrn_detector_distance-ccd 5.0000
_diffrn_measurement_frame_size-ccd 512

loop_
_symmetry_equiv_pos_as_xyz
'x, y, z'
'-x, -y, -z'

loop_
_atom_site_label
_atom_site_type_symbol
_atom_site_fract_x
_atom_site_fract_y
_atom_site_fract_z
_atom_site_U_iso_or_equiv
_atom_site_adp_type
_atom_site_occupancy
_atom_site_symmetry_multiplicity
_atom_site_calc_flag
_atom_site_refinement_flags
C1 C 0.1744(3) 0.92006(16) 0.42489(10) 0.0431(3) Uani 1 1 d D
H1A H 0.013(2) 0.903(2) 0.4237(12) 0.062(3) Uiso 1 1 d D
H1B H 0.204(3) 1.0159(16) 0.3959(11) 0.062(3) Uiso 1 1 d D
H1C H 0.246(3) 0.924(2) 0.4842(8) 0.062(3) Uiso 1 1 d D
O1 O 0.27455(15) 0.79669(9) 0.37743(6) 0.03223(18) Uani 1 1 d .
O2 O 0.12642(16) 0.62053(10) 0.46281(6) 0.0365(2) Uani 1 1 d .
C2 C 0.24284(19) 0.64999(12) 0.40545(7) 0.0258(2) Uani 1 1 d .
C3 C 0.35936(18) 0.52811(12) 0.36365(7) 0.0239(2) Uani 1 1 d .
C4 C 0.38761(19) 0.37603(12) 0.39545(7) 0.0260(2) Uani 1 1 d .
O4 O 0.28937(17) 0.31135(10) 0.46090(6) 0.03389(19) Uani 1 1 d .
H4 H 0.202(3) 0.370(2) 0.4780(12) 0.053(5) Uiso 1 1 d .
C5 C 0.5382(2) 0.29723(13) 0.34736(7) 0.0270(2) Uani 1 1 d .
H5 H 0.588(2) 0.1914(18) 0.3536(9) 0.035(4) Uiso 1 1 d .
C6 C 0.59853(18) 0.40117(12) 0.28557(7) 0.0241(2) Uani 1 1 d .
N7 N 0.49033(15) 0.54128(10) 0.29499(6) 0.02347(17) Uani 1 1 d .
C8 C 0.51856(18) 0.67974(11) 0.24540(7) 0.02264(19) Uani 1 1 d .
C9 C 0.33998(19) 0.73365(13) 0.18784(7) 0.0264(2) Uani 1 1 d .
H9 H 0.196(3) 0.6781(17) 0.1807(9) 0.036(4) Uiso 1 1 d .
C10 C 0.3717(2) 0.86879(14) 0.14063(8) 0.0317(2) Uani 1 1 d .
H10 H 0.248(3) 0.9038(18) 0.0999(10) 0.037(4) Uiso 1 1 d .
C11 C 0.5802(2) 0.94758(13) 0.15108(9) 0.0353(3) Uani 1 1 d .
H11 H 0.603(3) 1.0381(19) 0.1185(10) 0.046(4) Uiso 1 1 d .
C12 C 0.7577(2) 0.89122(14) 0.20776(10) 0.0383(3) Uani 1 1 d .
H12 H 0.903(3) 0.943(2) 0.2162(11) 0.048(4) Uiso 1 1 d .
C13 C 0.7276(2) 0.75698(13) 0.25548(9) 0.0314(2) Uani 1 1 d .
H13 H 0.846(3) 0.7154(18) 0.2960(10) 0.040(4) Uiso 1 1 d .
C14 C 0.74341(18) 0.36979(12) 0.21688(7) 0.0238(2) Uani 1 1 d .
C15 C 0.6781(2) 0.40776(13) 0.12981(8) 0.0288(2) Uani 1 1 d .
H15 H 0.538(2) 0.4572(17) 0.1131(9) 0.032(4) Uiso 1 1 d .
C16 C 0.8110(2) 0.36617(13) 0.06550(8) 0.0301(2) Uani 1 1 d .
H16 H 0.764(2) 0.3887(17) 0.0063(10) 0.035(4) Uiso 1 1 d .
C17 C 1.01160(19) 0.28682(12) 0.08855(8) 0.0271(2) Uani 1 1 d .
C18 C 1.08321(19) 0.25040(13) 0.17460(8) 0.0274(2) Uani 1 1 d .
H18 H 1.222(2) 0.1983(17) 0.1901(9) 0.034(4) Uiso 1 1 d .
C19 C 0.94805(18) 0.29170(12) 0.23830(7) 0.0254(2) Uani 1 1 d .
H19 H 0.994(2) 0.2680(16) 0.2973(9) 0.029(3) Uiso 1 1 d .
Cl1 Cl 1.17400(5) 0.22951(4) 0.00743(2) 0.03503(8) Uani 1 1 d .

loop_
_atom_site_aniso_label
_atom_site_aniso_U_11
_atom_site_aniso_U_22
_atom_site_aniso_U_33
_atom_site_aniso_U_23
_atom_site_aniso_U_13
_atom_site_aniso_U_12
C1 0.0615(9) 0.0250(6) 0.0454(8) -0.0078(5) 0.0173(7) 0.0093(6)
O1 0.0446(5) 0.0191(4) 0.0356(4) -0.0010(3) 0.0150(4) 0.0050(3)
O2 0.0430(5) 0.0315(4) 0.0384(5) -0.0002(4) 0.0183(4) 0.0004(4)
C2 0.0285(5) 0.0218(5) 0.0271(5) -0.0011(4) 0.0038(4) 0.0005(4)
C3 0.0269(5) 0.0199(4) 0.0251(5) -0.0003(4) 0.0042(4) -0.0003(4)
C4 0.0320(5) 0.0212(5) 0.0247(5) 0.0007(4) 0.0030(4) -0.0008(4)
O4 0.0472(5) 0.0247(4) 0.0324(4) 0.0045(3) 0.0146(4) 0.0029(4)
C5 0.0335(5) 0.0195(5) 0.0279(5) 0.0016(4) 0.0024(4) 0.0037(4)
C6 0.0259(5) 0.0192(4) 0.0267(5) -0.0008(4) 0.0016(4) 0.0030(4)
N7 0.0267(4) 0.0176(4) 0.0266(4) 0.0007(3) 0.0053(3) 0.0019(3)
C8 0.0255(5) 0.0165(4) 0.0269(5) -0.0003(3) 0.0071(4) 0.0017(3)
C9 0.0268(5) 0.0228(5) 0.0301(5) 0.0009(4) 0.0050(4) 0.0021(4)
C10 0.0405(6) 0.0246(5) 0.0309(6) 0.0040(4) 0.0069(5) 0.0085(4)
C11 0.0473(7) 0.0198(5) 0.0434(7) 0.0047(4) 0.0222(6) 0.0042(5)
C12 0.0327(6) 0.0224(5) 0.0623(9) 0.0016(5) 0.0165(6) -0.0035(4)
C13 0.0256(5) 0.0225(5) 0.0460(7) 0.0004(5) 0.0033(5) 0.0005(4)
C14 0.0265(5) 0.0170(4) 0.0280(5) -0.0009(4) 0.0032(4) 0.0013(4)
C15 0.0316(5) 0.0247(5) 0.0299(5) 0.0008(4) 0.0021(4) 0.0089(4)
C16 0.0371(6) 0.0258(5) 0.0276(5) 0.0017(4) 0.0040(4) 0.0066(4)
C17 0.0296(5) 0.0208(5) 0.0321(5) -0.0016(4) 0.0089(4) 0.0002(4)
C18 0.0240(5) 0.0221(5) 0.0359(6) 0.0006(4) 0.0027(4) 0.0023(4)
C19 0.0265(5) 0.0205(4) 0.0287(5) 0.0009(4) 0.0007(4) 0.0009(4)
Cl1 0.03663(15) 0.03351(15) 0.03751(16) -0.00012(11) 0.01429(12) 0.00514(11)

loop_
_atom_type_symbol
_atom_type_description
_atom_type_scat_dispersion_real
_atom_type_scat_dispersion_imag
_atom_type_scat_source
C C 0.0033 0.0016 'International Tables Vol C Tables 4.2.6.8 and 6.1.1.4'
H H 0.0000 0.0000 'International Tables Vol C Tables 4.2.6.8 and 6.1.1.4'
N N 0.0061 0.0033 'International Tables Vol C Tables 4.2.6.8 and 6.1.1.4'
O O 0.0106 0.0060 'International Tables Vol C Tables 4.2.6.8 and 6.1.1.4'
Cl Cl 0.1484 0.1585 'International Tables Vol C Tables 4.2.6.8 and 6.1.1.4'

loop_
_geom_angle_atom_site_label_1
_geom_angle_atom_site_label_2
_geom_angle_atom_site_label_3
_geom_angle
O1 C1 H1A 111.4(11)
O1 C1 H1B 105.5(11)
H1A C1 H1B 110.1(16)
O1 C1 H1C 109.3(11)
H1A C1 H1C 109.9(16)
H1B C1 H1C 110.6(16)
C2 O1 C1 115.09(10)
O2 C2 O1 123.00(10)
O2 C2 C3 121.67(10)
O1 C2 C3 115.33(9)
C4 C3 N7 107.05(9)
C4 C3 C2 123.68(10)
N7 C3 C2 128.63(9)
O4 C4 C3 127.27(10)
O4 C4 C5 124.36(10)
C3 C4 C5 108.37(10)
C4 O4 H4 110.6(13)
C6 C5 C4 107.15(9)
C6 C5 H5 125.2(9)
C4 C5 H5 127.6(9)
N7 C6 C5 108.82(9)
N7 C6 C14 123.66(9)
C5 C6 C14 127.44(9)
C6 N7 C3 108.60(9)
C6 N7 C8 125.15(9)
C3 N7 C8 126.16(8)
C13 C8 C9 120.93(10)
C13 C8 N7 118.78(10)
C9 C8 N7 120.29(9)
C8 C9 C10 119.14(11)
C8 C9 H9 120.2(9)
C10 C9 H9 120.7(9)
C11 C10 C9 120.19(11)
C11 C10 H10 121.2(9)
C9 C10 H10 118.6(9)
C12 C11 C10 120.05(11)
C12 C11 H11 119.5(10)
C10 C11 H11 120.4(10)
C11 C12 C13 120.22(12)
C11 C12 H12 121.8(10)
C13 C12 H12 118.0(10)
C8 C13 C12 119.45(12)
C8 C13 H13 118.0(9)
C12 C13 H13 122.6(9)
C19 C14 C15 118.63(10)
C19 C14 C6 119.01(10)
C15 C14 C6 122.27(10)
C16 C15 C14 120.84(10)
C16 C15 H15 118.6(9)
C14 C15 H15 120.4(9)
C17 C16 C15 119.21(11)
C17 C16 H16 120.1(9)
C15 C16 H16 120.7(9)
C18 C17 C16 121.28(10)
C18 C17 Cl1 119.53(9)
C16 C17 Cl1 119.18(9)
C17 C18 C19 118.98(10)
C17 C18 H18 120.9(9)
C19 C18 H18 120.1(9)
C18 C19 C14 121.04(10)
C18 C19 H19 120.1(8)
C14 C19 H19 118.8(8)

loop_
_geom_bond_atom_site_label_1
_geom_bond_atom_site_label_2
_geom_bond_distance
C1 O1 1.4452(14)
C1 H1A 0.964(11)
C1 H1B 0.959(11)
C1 H1C 0.962(11)
O1 C2 1.3426(13)
O2 C2 1.2174(13)
C2 C3 1.4404(14)
C3 C4 1.3931(14)
C3 N7 1.3969(13)
C4 O4 1.3497(13)
C4 C5 1.4019(15)
O4 H4 0.790(18)
C5 C6 1.3865(15)
C5 H5 0.952(15)
C6 N7 1.3734(13)
C6 C14 1.4710(15)
N7 C8 1.4323(13)
C8 C13 1.3843(15)
C8 C9 1.3847(15)
C9 C10 1.3921(15)
C9 H9 0.960(15)
C10 C11 1.3873(18)
C10 H10 0.958(15)
C11 C12 1.381(2)
C11 H11 0.943(16)
C12 C13 1.3884(17)
C12 H12 0.956(17)
C13 H13 0.957(16)
C14 C19 1.3982(15)
C14 C15 1.3982(15)
C15 C16 1.3887(16)
C15 H15 0.946(14)
C16 C17 1.3868(16)
C16 H16 0.947(15)
C17 C18 1.3867(16)
C17 Cl1 1.7418(11)
C18 C19 1.3893(16)
C18 H18 0.945(15)
C19 H19 0.946(14)

loop_
_geom_hbond_atom_site_label_D
_geom_hbond_atom_site_label_H
_geom_hbond_atom_site_label_A
_geom_hbond_distance_DH
_geom_hbond_distance_HA
_geom_hbond_distance_DA
_geom_hbond_angle_DHA
_geom_hbond_site_symmetry_A
O4 H4 O2 0.790(18) 2.256(18) 2.9260(13) 143.0(17) 2_566
O4 H4 O2 0.790(18) 2.189(19) 2.8095(13) 135.8(17) .

loop_
_geom_torsion_atom_site_label_1
_geom_torsion_atom_site_label_2
_geom_torsion_atom_site_label_3
_geom_torsion_atom_site_label_4
_geom_torsion
C1 O1 C2 O2 4.54(17)
C1 O1 C2 C3 -174.62(11)
O2 C2 C3 C4 -13.32(18)
O1 C2 C3 C4 165.86(10)
O2 C2 C3 N7 177.04(11)
O1 C2 C3 N7 -3.78(17)
N7 C3 C4 O4 -178.86(11)
C2 C3 C4 O4 9.59(18)
N7 C3 C4 C5 0.93(12)
C2 C3 C4 C5 -170.62(10)
O4 C4 C5 C6 178.98(11)
C3 C4 C5 C6 -0.82(13)
C4 C5 C6 N7 0.39(13)
C4 C5 C6 C14 -176.47(10)
C5 C6 N7 C3 0.19(12)
C14 C6 N7 C3 177.19(10)
C5 C6 N7 C8 177.03(10)
C14 C6 N7 C8 -5.97(16)
C4 C3 N7 C6 -0.69(12)
C2 C3 N7 C6 170.30(11)
C4 C3 N7 C8 -177.50(10)
C2 C3 N7 C8 -6.50(18)
C6 N7 C8 C13 -66.04(14)
C3 N7 C8 C13 110.26(12)
C6 N7 C8 C9 113.27(12)
C3 N7 C8 C9 -70.44(14)
C13 C8 C9 C10 -0.91(16)
N7 C8 C9 C10 179.80(10)
C8 C9 C10 C11 0.28(17)
C9 C10 C11 C12 0.65(18)
C10 C11 C12 C13 -1.0(2)
C9 C8 C13 C12 0.60(18)
N7 C8 C13 C12 179.90(11)
C11 C12 C13 C8 0.35(19)
N7 C6 C14 C19 137.56(11)
C5 C6 C14 C19 -46.01(16)
N7 C6 C14 C15 -45.95(16)
C5 C6 C14 C15 130.48(12)
C19 C14 C15 C16 1.27(17)
C6 C14 C15 C16 -175.23(10)
C14 C15 C16 C17 -0.39(18)
C15 C16 C17 C18 -0.95(17)
C15 C16 C17 Cl1 178.11(9)
C16 C17 C18 C19 1.36(17)
Cl1 C17 C18 C19 -177.69(8)
C17 C18 C19 C14 -0.45(16)
C15 C14 C19 C18 -0.84(16)
C6 C14 C19 C18 175.77(10)
